data_2209842
loop_
_publ_author_name
'Chun-Lin Ni'
'Ming-Guo Liu'

_publ_section_title
;
 3-Methyl-1-(1-phenylethyl)pyridinium
 bis(1,2-dicyanoethene-1,2-dithiolato)nickelate(III)
;
_journal_coeditor_code GK2018
_journal_issue 8
_journal_name_full 'Acta Crystallographica Section E'
_journal_page_first m1751
_journal_page_last m1753
_journal_paper_doi 10.1107/S1600536806025281
_journal_volume 62
_journal_year 2006
_chemical_formula_iupac '(C14 H16 N) [Ni (C4 N2 S2)2]'
_chemical_formula_moiety 'C14 H16 N + , C8 N4 Ni S4 -'
_chemical_formula_sum 'C22 H16 N5 Ni S4'
_chemical_formula_weight 537.35
_chemical_name_systematic
;
3-Methyl-1-(1-phenylethyl)pyridinium
bis(1,2-dicyanoethene-1,2-dithiolato)nickel(III)
;
_space_group_IT_number 2
_symmetry_cell_setting triclinic
_symmetry_space_group_name_Hall '-P 1'
_symmetry_space_group_name_H-M 'P -1'
_atom_sites_solution_hydrogens geom
_atom_sites_solution_primary direct
_atom_sites_solution_secondary difmap
_audit_creation_method SHELXL-2000
_cell_angle_alpha 79.960(11)
_cell_angle_beta 81.661(10)
_cell_angle_gamma 80.280(11)
_cell_formula_units_Z 4
_cell_length_a 7.006(2)
_cell_length_b 14.897(4)
_cell_length_c 23.997(6)
_cell_measurement_reflns_used 995
_cell_measurement_temperature 293(2)
_cell_measurement_theta_max 26.50
_cell_measurement_theta_min 2.60
_cell_volume 2413.5(11)
_computing_cell_refinement SMART
_computing_data_collection 'SMART (Bruker, 2000)'
_computing_data_reduction 'SAINT (Bruker, 2000)'
_computing_molecular_graphics SHELXTL
_computing_publication_material SHELXTL
_computing_structure_refinement SHELXTL
_computing_structure_solution 'SHELXTL (Bruker, 2000)'
_diffrn_ambient_temperature 293(2)
_diffrn_measured_fraction_theta_full 0.980
_diffrn_measured_fraction_theta_max 0.980
_diffrn_measurement_device_type 'Bruker SMART CCD area-detector'
_diffrn_measurement_method '\f and \w'
_diffrn_radiation_monochromator graphite
_diffrn_radiation_source 'fine-focus sealed tube'
_diffrn_radiation_type MoK\a
_diffrn_radiation_wavelength 0.71073
_diffrn_reflns_av_R_equivalents 0.0362
_diffrn_reflns_av_sigmaI/netI 0.0709
_diffrn_reflns_limit_h_max 8
_diffrn_reflns_limit_h_min -8
_diffrn_reflns_limit_k_max 17
_diffrn_reflns_limit_k_min -12
_diffrn_reflns_limit_l_max 28
_diffrn_reflns_limit_l_min -28
_diffrn_reflns_number 11998
_diffrn_reflns_theta_full 25.00
_diffrn_reflns_theta_max 25.00
_diffrn_reflns_theta_min 2.06
_diffrn_standards_number 0
_exptl_absorpt_coefficient_mu 1.170
_exptl_absorpt_correction_T_max 0.748
_exptl_absorpt_correction_T_min 0.656
_exptl_absorpt_correction_type multi-scan
_exptl_absorpt_process_details '(SADABS, Bruker, 2000)'
_exptl_crystal_colour black
_exptl_crystal_density_diffrn 1.479
_exptl_crystal_density_method 'not measured'
_exptl_crystal_description block
_exptl_crystal_F_000 1100
_exptl_crystal_size_max 0.39
_exptl_crystal_size_mid 0.31
_exptl_crystal_size_min 0.25
_refine_diff_density_max 0.782
_refine_diff_density_min -0.640
_refine_ls_extinction_method none
_refine_ls_goodness_of_fit_ref 1.048
_refine_ls_hydrogen_treatment constr
_refine_ls_matrix_type full
_refine_ls_number_parameters 581
_refine_ls_number_reflns 8337
_refine_ls_number_restraints 312
_refine_ls_restrained_S_all 1.122
_refine_ls_R_factor_all 0.1011
_refine_ls_R_factor_gt 0.0675
_refine_ls_shift/su_max 0.008
_refine_ls_shift/su_mean 0.000
_refine_ls_structure_factor_coef Fsqd
_refine_ls_weighting_details 'calc w = 1/[\s^2^(Fo^2^)+(0.08P)^2^] where P=(Fo^2^+2Fc^2^)/3'
_refine_ls_weighting_scheme calc
_refine_ls_wR_factor_gt 0.1638
_refine_ls_wR_factor_ref 0.1735
_reflns_number_gt 5250
_reflns_number_total 8337
_reflns_threshold_expression I>2\s(I)
_cod_data_source_file gk2018.cif
_cod_data_source_block I
_cod_database_code 2209842
_cod_database_fobs_code 2209842

loop_
_symmetry_equiv_pos_as_xyz
'x, y, z'
'-x, -y, -z'

loop_
_atom_site_type_symbol
_atom_site_label
_atom_site_fract_x
_atom_site_fract_y
_atom_site_fract_z
_atom_site_U_iso_or_equiv
_atom_site_adp_type
_atom_site_calc_flag
_atom_site_refinement_flags
_atom_site_occupancy
Ni Ni1 0.20840(10) 0.50294(5) 0.04660(3) 0.0520(2) Uani d . 1
Ni Ni2 0.24806(10) 0.07631(5) 0.47818(3) 0.0531(2) Uani d . 1
S S1 0.3140(2) 0.36494(11) 0.08327(6) 0.0634(5) Uani d . 1
S S2 0.3044(2) 0.47544(10) -0.03901(6) 0.0553(4) Uani d . 1
S S3 0.1184(2) 0.64434(11) 0.01180(6) 0.0544(4) Uani d . 1
S S4 0.1008(2) 0.52517(11) 0.13223(6) 0.0599(4) Uani d . 1
S S5 0.3047(2) 0.05781(11) 0.39068(7) 0.0618(4) Uani d . 1
S S6 0.2204(2) 0.22353(11) 0.45621(7) 0.0663(5) Uani d . 1
S S7 0.1828(2) 0.09420(12) 0.56570(7) 0.0685(5) Uani d . 1
S S8 0.2711(2) -0.07045(11) 0.49912(7) 0.0604(4) Uani d . 1
N N1 0.5774(8) 0.1447(4) 0.0425(2) 0.0797(15) Uani d U 1
N N2 0.5518(8) 0.2818(4) -0.1150(2) 0.0702(14) Uani d U 1
N N3 -0.1353(8) 0.8624(4) 0.0602(2) 0.0808(16) Uani d U 1
N N4 -0.1380(8) 0.7128(4) 0.2129(2) 0.0845(16) Uani d U 1
N N5 0.3515(11) 0.1875(5) 0.2454(3) 0.1032(18) Uani d U 1
N N6 0.2160(10) 0.4073(5) 0.3321(3) 0.0975(18) Uani d U 1
N N7 0.1114(10) -0.0399(5) 0.7100(3) 0.1012(18) Uani d U 1
N N8 0.2354(9) -0.2560(4) 0.6222(3) 0.0867(17) Uani d U 1
N N9 0.3630(7) 0.9731(3) 0.14166(19) 0.0585(9) Uani d U 1
N N10 0.6522(8) 0.5345(4) 0.3149(2) 0.0713(10) Uani d U 1
C C1 0.5016(9) 0.2194(5) 0.0348(3) 0.0612(12) Uani d U 1
C C2 0.4105(8) 0.3134(4) 0.0253(2) 0.0569(11) Uani d U 1
C C3 0.4048(8) 0.3615(4) -0.0282(2) 0.0552(11) Uani d U 1
C C4 0.4855(9) 0.3182(4) -0.0769(3) 0.0582(12) Uani d U 1
C C5 -0.0678(9) 0.7866(5) 0.0647(2) 0.0628(13) Uani d U 1
C C6 0.0134(8) 0.6917(4) 0.0720(2) 0.0580(11) Uani d U 1
C C7 0.0064(8) 0.6407(4) 0.1234(2) 0.0584(11) Uani d U 1
C C8 -0.0732(9) 0.6800(5) 0.1733(3) 0.0651(13) Uani d U 1
C C9 0.3239(10) 0.1796(5) 0.2938(3) 0.0749(14) Uani d U 1
C C10 0.2943(9) 0.1682(4) 0.3541(3) 0.0666(12) Uani d U 1
C C11 0.2532(9) 0.2407(5) 0.3835(3) 0.0670(12) Uani d U 1
C C12 0.2337(10) 0.3328(5) 0.3555(3) 0.0736(14) Uani d U 1
C C13 0.1432(10) -0.0283(5) 0.6613(3) 0.0768(14) Uani d U 1
C C14 0.1850(9) -0.0154(5) 0.6010(3) 0.0691(12) Uani d U 1
C C15 0.2247(9) -0.0889(5) 0.5720(3) 0.0666(12) Uani d U 1
C C16 0.2298(9) -0.1820(5) 0.5993(3) 0.0699(14) Uani d U 1
C C17 0.3535(9) 0.9534(4) 0.0898(2) 0.0617(11) Uani d U 1
H H17 0.4413 0.9058 0.0761 0.074 Uiso calc R 1
C C18 0.2186(9) 1.0017(4) 0.0573(2) 0.0643(12) Uani d U 1
H H18 0.2120 0.9870 0.0216 0.077 Uiso calc R 1
C C19 0.0897(9) 1.0732(4) 0.0773(2) 0.0648(12) Uani d U 1
H H19 -0.0047 1.1066 0.0552 0.078 Uiso calc R 1
C C20 0.1014(9) 1.0948(4) 0.1297(2) 0.0622(11) Uani d U 1
C C21 0.2380(9) 1.0425(4) 0.1615(2) 0.0585(11) Uani d U 1
H H21 0.2449 1.0551 0.1977 0.070 Uiso calc R 1
C C22 0.5110(9) 0.9167(4) 0.1773(2) 0.0637(11) Uani d U 1
H H22 0.5695 0.8634 0.1585 0.076 Uiso calc R 1
C C23 0.4104(10) 0.8802(4) 0.2355(3) 0.0666(11) Uani d U 1
C C24 0.2456(10) 0.8397(4) 0.2383(3) 0.0731(12) Uani d U 1
H H24 0.1957 0.8365 0.2050 0.088 Uiso calc R 1
C C25 0.1537(11) 0.8039(5) 0.2905(3) 0.0801(13) Uani d U 1
H H25 0.0427 0.7764 0.2925 0.096 Uiso calc R 1
C C26 0.2288(11) 0.8097(5) 0.3389(3) 0.0816(14) Uani d U 1
H H26 0.1664 0.7866 0.3740 0.098 Uiso calc R 1
C C27 0.3895(11) 0.8475(5) 0.3370(3) 0.0795(13) Uani d U 1
H H27 0.4397 0.8495 0.3705 0.095 Uiso calc R 1
C C28 0.4811(10) 0.8840(4) 0.2848(3) 0.0732(12) Uani d U 1
H H28 0.5920 0.9113 0.2834 0.088 Uiso calc R 1
C C29 0.6695(10) 0.9728(5) 0.1778(3) 0.0777(17) Uani d U 1
H H29A 0.7216 0.9936 0.1393 0.117 Uiso calc R 1
H H29B 0.7713 0.9356 0.1979 0.117 Uiso calc R 1
H H29C 0.6168 1.0251 0.1965 0.117 Uiso calc R 1
C C30 -0.0354(10) 1.1738(4) 0.1527(3) 0.0762(18) Uani d U 1
H H30A -0.1640 1.1749 0.1430 0.114 Uiso calc R 1
H H30B 0.0104 1.2310 0.1364 0.114 Uiso calc R 1
H H30C -0.0393 1.1655 0.1934 0.114 Uiso calc R 1
C C31 0.5252(10) 0.6000(5) 0.2893(2) 0.0710(12) Uani d U 1
H H31 0.4793 0.6535 0.3051 0.085 Uiso calc R 1
C C32 0.4631(10) 0.5887(5) 0.2406(3) 0.0747(12) Uani d U 1
H H32 0.3722 0.6336 0.2231 0.090 Uiso calc R 1
C C33 0.5347(10) 0.5109(5) 0.2171(3) 0.0750(12) Uani d U 1
H H33 0.4950 0.5037 0.1830 0.090 Uiso calc R 1
C C34 0.6629(10) 0.4441(5) 0.2431(3) 0.0754(12) Uani d U 1
C C35 0.7193(10) 0.4575(5) 0.2921(3) 0.0725(12) Uani d U 1
H H35 0.8070 0.4121 0.3106 0.087 Uiso calc R 1
C C36 0.7229(11) 0.5460(5) 0.3694(3) 0.0845(12) Uani d U 1
H H36 0.7867 0.4855 0.3859 0.101 Uiso calc R 1
C C37 0.5499(13) 0.5739(6) 0.4107(3) 0.0953(13) Uani d U 1
C C38 0.4129(13) 0.5167(6) 0.4259(3) 0.1024(15) Uani d U 1
H H38 0.4289 0.4632 0.4096 0.123 Uiso calc R 1
C C39 0.2487(13) 0.5353(6) 0.4651(3) 0.1128(16) Uani d U 1
H H39 0.1564 0.4955 0.4760 0.135 Uiso calc R 1
C C40 0.2329(15) 0.6163(7) 0.4864(3) 0.1167(17) Uani d U 1
H H40 0.1198 0.6343 0.5097 0.140 Uiso calc R 1
C C41 0.3699(14) 0.6701(7) 0.4755(3) 0.1150(16) Uani d U 1
H H41 0.3570 0.7207 0.4944 0.138 Uiso calc R 1
C C42 0.5328(14) 0.6523(6) 0.4364(3) 0.1075(15) Uani d U 1
H H42 0.6271 0.6914 0.4276 0.129 Uiso calc R 1
C C43 0.8721(12) 0.6082(6) 0.3555(3) 0.102(2) Uani d U 1
H H43A 0.9792 0.5822 0.3307 0.153 Uiso calc R 1
H H43B 0.9181 0.6157 0.3900 0.153 Uiso calc R 1
H H43C 0.8160 0.6671 0.3369 0.153 Uiso calc R 1
C C44 0.7439(12) 0.3567(5) 0.2192(3) 0.102(2) Uani d U 1
H H44A 0.6711 0.3516 0.1892 0.152 Uiso calc R 1
H H44B 0.7339 0.3047 0.2488 0.152 Uiso calc R 1
H H44C 0.8784 0.3580 0.2043 0.152 Uiso calc R 1

loop_
_atom_site_aniso_label
_atom_site_aniso_U_11
_atom_site_aniso_U_22
_atom_site_aniso_U_33
_atom_site_aniso_U_12
_atom_site_aniso_U_13
_atom_site_aniso_U_23
Ni1 0.0501(5) 0.0544(5) 0.0514(4) -0.0117(4) 0.0018(3) -0.0102(4)
Ni2 0.0437(4) 0.0569(5) 0.0579(5) -0.0015(4) 0.0018(3) -0.0189(4)
S1 0.0712(11) 0.0611(10) 0.0527(9) -0.0056(8) 0.0021(8) -0.0064(8)
S2 0.0567(9) 0.0550(10) 0.0542(9) -0.0108(8) -0.0010(7) -0.0106(8)
S3 0.0513(9) 0.0593(10) 0.0498(8) -0.0074(7) 0.0039(7) -0.0090(7)
S4 0.0660(10) 0.0615(10) 0.0478(8) -0.0070(8) 0.0012(7) -0.0051(8)
S5 0.0665(10) 0.0550(10) 0.0645(9) -0.0030(8) -0.0001(8) -0.0227(8)
S6 0.0727(11) 0.0589(10) 0.0672(10) 0.0018(9) -0.0018(8) -0.0255(8)
S7 0.0676(11) 0.0741(12) 0.0627(9) -0.0033(9) 0.0048(8) -0.0249(9)
S8 0.0573(10) 0.0582(10) 0.0641(9) -0.0051(8) 0.0010(8) -0.0155(8)
N1 0.081(3) 0.069(3) 0.080(3) -0.003(3) 0.003(3) -0.006(3)
N2 0.084(3) 0.063(3) 0.063(3) -0.011(3) 0.003(3) -0.016(3)
N3 0.085(3) 0.073(3) 0.069(3) 0.006(3) 0.011(3) -0.004(3)
N4 0.088(4) 0.096(4) 0.063(3) 0.001(3) 0.005(3) -0.019(3)
N5 0.136(4) 0.101(4) 0.076(3) -0.025(3) -0.006(4) -0.019(3)
N6 0.109(4) 0.077(4) 0.104(4) -0.015(3) -0.010(3) -0.006(3)
N7 0.106(4) 0.119(4) 0.076(3) -0.016(3) -0.006(3) -0.011(4)
N8 0.080(3) 0.087(4) 0.087(4) -0.015(3) -0.006(3) 0.003(3)
N9 0.0677(19) 0.0535(19) 0.0521(17) -0.0037(16) 0.0034(16) -0.0157(16)
N10 0.088(2) 0.068(2) 0.0553(18) -0.0007(18) -0.0064(17) -0.0135(17)
C1 0.061(3) 0.058(3) 0.063(2) -0.012(2) 0.000(2) -0.007(2)
C2 0.056(2) 0.055(2) 0.060(2) -0.013(2) -0.002(2) -0.009(2)
C3 0.055(2) 0.055(2) 0.058(2) -0.015(2) -0.002(2) -0.010(2)
C4 0.061(3) 0.056(3) 0.060(2) -0.016(2) -0.002(2) -0.011(2)
C5 0.059(3) 0.067(3) 0.056(2) -0.001(2) 0.003(2) -0.009(2)
C6 0.053(2) 0.066(2) 0.052(2) -0.005(2) 0.003(2) -0.012(2)
C7 0.055(2) 0.068(3) 0.050(2) -0.006(2) 0.001(2) -0.012(2)
C8 0.064(3) 0.074(3) 0.053(2) -0.002(2) 0.001(2) -0.013(2)
C9 0.091(3) 0.075(3) 0.065(3) -0.019(3) -0.006(3) -0.021(3)
C10 0.075(3) 0.068(3) 0.062(2) -0.017(2) -0.007(2) -0.019(2)
C11 0.071(3) 0.066(3) 0.067(3) -0.013(2) -0.008(2) -0.015(2)
C12 0.078(3) 0.069(3) 0.075(3) -0.014(3) -0.008(2) -0.013(3)
C13 0.070(3) 0.095(3) 0.065(3) -0.014(3) -0.002(3) -0.012(3)
C14 0.059(2) 0.088(3) 0.061(2) -0.014(2) -0.003(2) -0.011(2)
C15 0.054(2) 0.083(3) 0.063(3) -0.014(2) -0.003(2) -0.010(2)
C16 0.059(3) 0.084(3) 0.066(3) -0.015(3) -0.003(2) -0.010(3)
C17 0.071(2) 0.058(2) 0.053(2) -0.0031(19) 0.0044(19) -0.0167(19)
C18 0.073(2) 0.063(2) 0.054(2) -0.005(2) 0.001(2) -0.016(2)
C19 0.071(2) 0.063(2) 0.056(2) -0.005(2) 0.002(2) -0.012(2)
C20 0.070(2) 0.058(2) 0.055(2) -0.0042(19) 0.0069(19) -0.0159(19)
C21 0.068(2) 0.055(2) 0.050(2) -0.0055(19) 0.0055(19) -0.0177(19)
C22 0.074(2) 0.057(2) 0.0573(19) -0.0030(18) 0.0028(19) -0.0156(18)
C23 0.081(2) 0.055(2) 0.0599(18) -0.0014(18) 0.0030(19) -0.0150(18)
C24 0.084(3) 0.060(2) 0.066(2) 0.001(2) 0.004(2) -0.010(2)
C25 0.090(3) 0.065(2) 0.074(2) 0.004(2) 0.009(2) -0.008(2)
C26 0.097(3) 0.064(2) 0.070(2) 0.006(2) 0.012(2) -0.011(2)
C27 0.101(3) 0.062(2) 0.068(2) 0.004(2) 0.004(2) -0.016(2)
C28 0.092(3) 0.058(2) 0.065(2) -0.003(2) 0.001(2) -0.016(2)
C29 0.078(4) 0.078(4) 0.077(3) -0.015(3) -0.004(3) -0.013(3)
C30 0.081(4) 0.062(3) 0.075(3) 0.005(3) 0.012(3) -0.016(3)
C31 0.086(3) 0.066(2) 0.056(2) 0.001(2) -0.005(2) -0.011(2)
C32 0.087(3) 0.072(3) 0.058(2) 0.002(2) -0.005(2) -0.009(2)
C33 0.090(3) 0.073(3) 0.059(2) -0.005(2) -0.002(2) -0.015(2)
C34 0.091(3) 0.067(2) 0.065(2) -0.002(2) 0.004(2) -0.020(2)
C35 0.086(2) 0.065(2) 0.062(2) 0.001(2) 0.001(2) -0.014(2)
C36 0.105(3) 0.084(2) 0.062(2) -0.002(2) -0.013(2) -0.015(2)
C37 0.123(3) 0.095(3) 0.064(2) 0.010(2) -0.011(2) -0.023(2)
C38 0.126(3) 0.108(3) 0.066(2) 0.014(3) -0.008(2) -0.028(2)
C39 0.134(3) 0.119(3) 0.074(3) 0.019(3) -0.006(3) -0.023(3)
C40 0.139(4) 0.118(3) 0.076(3) 0.027(3) -0.003(3) -0.022(3)
C41 0.146(4) 0.108(3) 0.077(3) 0.023(3) -0.004(3) -0.023(3)
C42 0.139(3) 0.101(3) 0.073(2) 0.013(3) -0.008(2) -0.020(2)
C43 0.115(4) 0.110(4) 0.085(4) -0.030(4) -0.018(4) -0.007(4)
C44 0.125(5) 0.079(4) 0.097(4) -0.004(4) 0.008(4) -0.032(4)

loop_
_atom_type_symbol
_atom_type_description
_atom_type_scat_dispersion_real
_atom_type_scat_dispersion_imag
_atom_type_scat_source
C C 0.0033 0.0016 'International Tables Vol C Tables 4.2.6.8 and 6.1.1.4'
H H 0.0000 0.0000 'International Tables Vol C Tables 4.2.6.8 and 6.1.1.4'
N N 0.0061 0.0033 'International Tables Vol C Tables 4.2.6.8 and 6.1.1.4'
S S 0.1246 0.1234 'International Tables Vol C Tables 4.2.6.8 and 6.1.1.4'
Ni Ni 0.3393 1.1124 'International Tables Vol C Tables 4.2.6.8 and 6.1.1.4'

loop_
_geom_angle_atom_site_label_1
_geom_angle_atom_site_label_2
_geom_angle_atom_site_label_3
_geom_angle
_geom_angle_publ_flag
S1 Ni1 S4 86.12(6) y
S1 Ni1 S3 176.16(7) y
S4 Ni1 S3 92.94(6) y
S1 Ni1 S2 92.65(7) y
S4 Ni1 S2 176.75(7) y
S3 Ni1 S2 88.47(6) y
S5 Ni2 S7 178.32(8) y
S5 Ni2 S8 87.33(7) y
S7 Ni2 S8 92.33(7) y
S5 Ni2 S6 92.09(7) y
S7 Ni2 S6 88.22(7) y
S8 Ni2 S6 178.88(8) y
C2 S1 Ni1 103.3(2) ?
C3 S2 Ni1 102.5(2) ?
C6 S3 Ni1 102.2(2) ?
C7 S4 Ni1 102.6(2) ?
C10 S5 Ni2 104.0(2) ?
C11 S6 Ni2 103.5(2) ?
C14 S7 Ni2 103.6(2) ?
C15 S8 Ni2 103.6(3) ?
C17 N9 C21 120.0(5) ?
C17 N9 C22 119.5(5) ?
C21 N9 C22 120.5(5) ?
C31 N10 C35 120.1(6) ?
C31 N10 C36 120.7(6) ?
C35 N10 C36 119.2(6) ?
N1 C1 C2 178.8(7) ?
C3 C2 C1 121.3(6) ?
C3 C2 S1 120.5(5) ?
C1 C2 S1 118.2(4) ?
C2 C3 C4 120.5(5) ?
C2 C3 S2 121.0(5) ?
C4 C3 S2 118.5(4) ?
N2 C4 C3 178.5(7) ?
N3 C5 C6 178.2(7) ?
C7 C6 C5 121.1(5) ?
C7 C6 S3 121.1(5) ?
C5 C6 S3 117.8(4) ?
C6 C7 C8 121.3(6) ?
C6 C7 S4 121.2(5) ?
C8 C7 S4 117.5(4) ?
N4 C8 C7 178.9(7) ?
N5 C9 C10 178.5(9) ?
C11 C10 C9 122.6(6) ?
C11 C10 S5 119.4(5) ?
C9 C10 S5 117.9(5) ?
C10 C11 C12 121.8(6) ?
C10 C11 S6 121.0(5) ?
C12 C11 S6 117.2(5) ?
N6 C12 C11 178.8(8) ?
N7 C13 C14 179.1(9) ?
C15 C14 C13 120.9(7) ?
C15 C14 S7 120.8(5) ?
C13 C14 S7 118.3(6) ?
C14 C15 C16 123.2(6) ?
C14 C15 S8 119.6(5) ?
C16 C15 S8 117.1(5) ?
N8 C16 C15 178.5(8) ?
N9 C17 C18 120.8(6) ?
N9 C17 H17 119.6 ?
C18 C17 H17 119.6 ?
C17 C18 C19 119.7(6) ?
C17 C18 H18 120.2 ?
C19 C18 H18 120.2 ?
C20 C19 C18 119.8(6) ?
C20 C19 H19 120.1 ?
C18 C19 H19 120.1 ?
C21 C20 C19 118.3(6) ?
C21 C20 C30 120.4(6) ?
C19 C20 C30 121.3(6) ?
N9 C21 C20 121.5(5) ?
N9 C21 H21 119.3 ?
C20 C21 H21 119.3 ?
N9 C22 C29 108.5(5) ?
N9 C22 C23 109.6(5) ?
C29 C22 C23 115.7(6) ?
N9 C22 H22 107.6 ?
C29 C22 H22 107.6 ?
C23 C22 H22 107.6 ?
C28 C23 C24 118.8(6) ?
C28 C23 C22 122.1(7) ?
C24 C23 C22 119.1(6) ?
C23 C24 C25 120.5(7) ?
C23 C24 H24 119.8 ?
C25 C24 H24 119.8 ?
C26 C25 C24 118.8(8) ?
C26 C25 H25 120.6 ?
C24 C25 H25 120.6 ?
C27 C26 C25 121.7(7) ?
C27 C26 H26 119.2 ?
C25 C26 H26 119.2 ?
C26 C27 C28 119.5(8) ?
C26 C27 H27 120.2 ?
C28 C27 H27 120.2 ?
C23 C28 C27 120.7(7) ?
C23 C28 H28 119.7 ?
C27 C28 H28 119.7 ?
C22 C29 H29A 109.5 ?
C22 C29 H29B 109.5 ?
H29A C29 H29B 109.5 ?
C22 C29 H29C 109.5 ?
H29A C29 H29C 109.5 ?
H29B C29 H29C 109.5 ?
C20 C30 H30A 109.5 ?
C20 C30 H30B 109.5 ?
H30A C30 H30B 109.5 ?
C20 C30 H30C 109.5 ?
H30A C30 H30C 109.5 ?
H30B C30 H30C 109.5 ?
N10 C31 C32 120.0(6) ?
N10 C31 H31 120.0 ?
C32 C31 H31 120.0 ?
C31 C32 C33 119.6(7) ?
C31 C32 H32 120.2 ?
C33 C32 H32 120.2 ?
C34 C33 C32 120.5(7) ?
C34 C33 H33 119.8 ?
C32 C33 H33 119.8 ?
C35 C34 C33 118.1(6) ?
C35 C34 C44 119.6(7) ?
C33 C34 C44 122.3(7) ?
N10 C35 C34 121.7(6) ?
N10 C35 H35 119.1 ?
C34 C35 H35 119.1 ?
C43 C36 C37 116.4(7) ?
C43 C36 N10 108.9(6) ?
C37 C36 N10 108.9(6) ?
C43 C36 H36 107.4 ?
C37 C36 H36 107.4 ?
N10 C36 H36 107.4 ?
C38 C37 C42 119.6(8) ?
C38 C37 C36 118.0(8) ?
C42 C37 C36 122.2(9) ?
C37 C38 C39 122.5(9) ?
C37 C38 H38 118.8 ?
C39 C38 H38 118.8 ?
C40 C39 C38 115.5(10) ?
C40 C39 H39 122.3 ?
C38 C39 H39 122.3 ?
C41 C40 C39 123.5(10) ?
C41 C40 H40 118.3 ?
C39 C40 H40 118.3 ?
C40 C41 C42 121.1(10) ?
C40 C41 H41 119.5 ?
C42 C41 H41 119.5 ?
C41 C42 C37 117.6(10) ?
C41 C42 H42 121.2 ?
C37 C42 H42 121.2 ?
C36 C43 H43A 109.5 ?
C36 C43 H43B 109.5 ?
H43A C43 H43B 109.5 ?
C36 C43 H43C 109.5 ?
H43A C43 H43C 109.5 ?
H43B C43 H43C 109.5 ?
C34 C44 H44A 109.5 ?
C34 C44 H44B 109.5 ?
H44A C44 H44B 109.5 ?
C34 C44 H44C 109.5 ?
H44A C44 H44C 109.5 ?
H44B C44 H44C 109.5 ?

loop_
_geom_bond_atom_site_label_1
_geom_bond_atom_site_label_2
_geom_bond_distance
_geom_bond_publ_flag
Ni1 S1 2.1430(18) y
Ni1 S4 2.1458(16) y
Ni1 S3 2.1501(18) y
Ni1 S2 2.1543(16) y
Ni2 S5 2.1367(17) y
Ni2 S7 2.1369(18) y
Ni2 S8 2.1400(19) y
Ni2 S6 2.1468(19) y
S1 C2 1.704(6) ?
S2 C3 1.714(6) ?
S3 C6 1.732(6) ?
S4 C7 1.724(6) ?
S5 C10 1.719(7) ?
S6 C11 1.707(6) ?
S7 C14 1.701(7) ?
S8 C15 1.713(6) ?
N1 C1 1.146(7) ?
N2 C4 1.144(7) ?
N3 C5 1.142(7) ?
N4 C8 1.143(7) ?
N5 C9 1.139(8) ?
N6 C12 1.149(8) ?
N7 C13 1.147(8) ?
N8 C16 1.140(8) ?
N9 C17 1.341(7) ?
N9 C21 1.344(7) ?
N9 C22 1.491(7) ?
N10 C31 1.332(7) ?
N10 C35 1.340(7) ?
N10 C36 1.511(8) ?
C1 C2 1.432(8) ?
C2 C3 1.360(8) ?
C3 C4 1.431(8) ?
C5 C6 1.423(9) ?
C6 C7 1.329(8) ?
C7 C8 1.426(8) ?
C9 C10 1.414(8) ?
C10 C11 1.360(8) ?
C11 C12 1.412(9) ?
C13 C14 1.419(9) ?
C14 C15 1.367(9) ?
C15 C16 1.425(9) ?
C17 C18 1.344(8) ?
C17 H17 0.9300 ?
C18 C19 1.382(8) ?
C18 H18 0.9300 ?
C19 C20 1.369(8) ?
C19 H19 0.9300 ?
C20 C21 1.363(8) ?
C20 C30 1.517(8) ?
C21 H21 0.9300 ?
C22 C29 1.501(8) ?
C22 C23 1.524(8) ?
C22 H22 0.9800 ?
C23 C28 1.361(9) ?
C23 C24 1.378(9) ?
C24 C25 1.383(8) ?
C24 H24 0.9300 ?
C25 C26 1.363(9) ?
C25 H25 0.9300 ?
C26 C27 1.333(10) ?
C26 H26 0.9300 ?
C27 C28 1.388(8) ?
C27 H27 0.9300 ?
C28 H28 0.9300 ?
C29 H29A 0.9600 ?
C29 H29B 0.9600 ?
C29 H29C 0.9600 ?
C30 H30A 0.9600 ?
C30 H30B 0.9600 ?
C30 H30C 0.9600 ?
C31 C32 1.353(8) ?
C31 H31 0.9300 ?
C32 C33 1.364(8) ?
C32 H32 0.9300 ?
C33 C34 1.353(9) ?
C33 H33 0.9300 ?
C34 C35 1.349(9) ?
C34 C44 1.505(9) ?
C35 H35 0.9300 ?
C36 C43 1.477(10) ?
C36 C37 1.499(10) ?
C36 H36 0.9800 ?
C37 C38 1.358(11) ?
C37 C42 1.395(11) ?
C38 C39 1.398(10) ?
C38 H38 0.9300 ?
C39 C40 1.372(12) ?
C39 H39 0.9300 ?
C40 C41 1.321(13) ?
C40 H40 0.9300 ?
C41 C42 1.389(10) ?
C41 H41 0.9300 ?
C42 H42 0.9300 ?
C43 H43A 0.9600 ?
C43 H43B 0.9600 ?
C43 H43C 0.9600 ?
C44 H44A 0.9600 ?
C44 H44B 0.9600 ?
C44 H44C 0.9600 ?
